data_1559678
loop_
_publ_author_name
'Watkins, Daniel'
'Roseveare, Thomas M.'
'Warren, Mark R.'
'Thompson, Stephen P.'
'Fletcher, Ashleigh J.'
'Brammer, Lee'

_publ_section_title
;
 Multi-stimulus linear negative expansion of a breathing
 M(O<sub>2</sub>CR)<sub>4</sub>-node MOF.
;
_journal_name_full 'Faraday discussions'
_journal_page_first 133
_journal_page_last 151
_journal_paper_doi 10.1039/d0fd00089b
_journal_volume 225
_journal_year 2021
_chemical_formula_moiety '0.33(C48 H18 Cd3 N6 O36), 2(C2 H8 N)'
_chemical_formula_sum 'C20 H22 Cd N4 O12'
_chemical_formula_weight 622.81
_space_group_crystal_system trigonal
_space_group_IT_number 154
_space_group_name_Hall 'P 32 2"'
_space_group_name_H-M_alt 'P 32 2 1'
_atom_sites_solution_hydrogens geom
_atom_sites_solution_primary direct
_audit_creation_date 2020-08-13
_audit_creation_method
;
Olex2 1.2
(compiled 2018.05.29 svn.r3508 for OlexSys, GUI svn.r5506)
;
_audit_update_record
;
2020-08-16 deposited with the CCDC.	2020-08-17 downloaded from the CCDC.
;
_cell_angle_alpha 90
_cell_angle_beta 90
_cell_angle_gamma 120
_cell_formula_units_Z 3
_cell_length_a 14.8922(7)
_cell_length_b 14.8922(7)
_cell_length_c 12.7663(6)
_cell_measurement_reflns_used 4120
_cell_measurement_temperature 100.0
_cell_measurement_theta_max 21.88
_cell_measurement_theta_min 2.24
_cell_volume 2452.0(2)
_computing_cell_refinement 'SAINT v8.37A (Bruker, 2015)'
_computing_data_reduction 'SAINT v8.37A (Bruker, 2015)'
_computing_molecular_graphics 'Olex2 (Dolomanov et al., 2009)'
_computing_publication_material 'Olex2 (Dolomanov et al., 2009)'
_computing_structure_refinement 'ShelXL (Sheldrick, 2015)'
_computing_structure_solution 'XS (Sheldrick, 2008)'
_diffrn_ambient_temperature 100.0
_diffrn_measured_fraction_theta_full 0.998
_diffrn_measured_fraction_theta_max 0.998
_diffrn_measurement_device_type 'Bruker APEX-II CCD'
_diffrn_measurement_method '\f and \w scans'
_diffrn_radiation_type MoK\a
_diffrn_radiation_wavelength 0.71073
_diffrn_reflns_av_R_equivalents 0.0514
_diffrn_reflns_av_unetI/netI 0.0339
_diffrn_reflns_Laue_measured_fraction_full 0.998
_diffrn_reflns_Laue_measured_fraction_max 0.998
_diffrn_reflns_limit_h_max 17
_diffrn_reflns_limit_h_min -16
_diffrn_reflns_limit_k_max 17
_diffrn_reflns_limit_k_min -17
_diffrn_reflns_limit_l_max 15
_diffrn_reflns_limit_l_min -15
_diffrn_reflns_number 18166
_diffrn_reflns_point_group_measured_fraction_full 0.999
_diffrn_reflns_point_group_measured_fraction_max 0.999
_diffrn_reflns_theta_full 25.014
_diffrn_reflns_theta_max 25.014
_diffrn_reflns_theta_min 1.579
_diffrn_standards_number 0
_exptl_absorpt_coefficient_mu 0.721
_exptl_absorpt_correction_T_max 0.7456
_exptl_absorpt_correction_T_min 0.6751
_exptl_absorpt_correction_type multi-scan
_exptl_absorpt_process_details
'SADABS-2014/5 (Bruker,2014/5) was used for absorption correction. wR2(int) was 0.0602 before and 0.0521 after correction. The Ratio of minimum to maximum transmission is 0.9054. The \l/2 correction factor is 0.00150.'
_exptl_crystal_colour orange
_exptl_crystal_colour_lustre clear
_exptl_crystal_colour_primary orange
_exptl_crystal_density_diffrn 1.265
_exptl_crystal_description needle
_exptl_crystal_F_000 942
_exptl_crystal_recrystallization_method 'Re-crystallisation from solvent: DMF'
_exptl_crystal_size_max 0.5
_exptl_crystal_size_mid 0.2
_exptl_crystal_size_min 0.2
_refine_diff_density_max 0.632
_refine_diff_density_min -0.373
_refine_diff_density_rms 0.105
_refine_ls_abs_structure_details
;
 Flack x determined using 954 quotients [(I+)-(I-)]/[(I+)+(I-)]
 (Parsons, Flack and Wagner, Acta Cryst. B69 (2013) 249-259).
;
_refine_ls_abs_structure_Flack 0.005(18)
_refine_ls_extinction_method none
_refine_ls_goodness_of_fit_ref 1.168
_refine_ls_hydrogen_treatment constr
_refine_ls_matrix_type full
_refine_ls_number_parameters 157
_refine_ls_number_reflns 2896
_refine_ls_number_restraints 275
_refine_ls_restrained_S_all 1.175
_refine_ls_R_factor_all 0.0643
_refine_ls_R_factor_gt 0.0449
_refine_ls_shift/su_max 0.002
_refine_ls_shift/su_mean 0.000
_refine_ls_structure_factor_coef Fsqd
_refine_ls_weighting_details 'w=1/[\s^2^(Fo^2^)+(0.0790P)^2^+1.2665P] where P=(Fo^2^+2Fc^2^)/3'
_refine_ls_weighting_scheme calc
_refine_ls_wR_factor_gt 0.1174
_refine_ls_wR_factor_ref 0.1389
_reflns_Friedel_coverage 0.782
_reflns_Friedel_fraction_full 1.000
_reflns_Friedel_fraction_max 1.000
_reflns_number_gt 2367
_reflns_number_total 2896
_reflns_threshold_expression 'I > 2\s(I)'
_cod_data_source_file d0fd00089b2.cif
_cod_data_source_block ilb3211_tmr_sq-3
_cod_depositor_comments 'Adding full bibliography for 1559676--1559688.cif.'
_cod_original_cell_volume 2452.0(3)
_cod_database_code 1559678
_shelx_shelxl_version_number 2018/1
_shelx_space_group_comment
;
The symmetry employed for this shelxl refinement is uniquely defined
by the following loop, which should always be used as a source of
symmetry information in preference to the above space-group names.
They are only intended as comments.
;
_shelx_estimated_absorpt_t_max 0.869
_shelx_estimated_absorpt_t_min 0.714
_olex2_refinement_description
;
1. Twinned data refinement
 Scales: 0.518(10)
 0.482(10)
2. Fixed Uiso
 At 1.2 times of:
  All C(H) groups, All N(H,H) groups
 At 1.5 times of:
  All C(H,H,H) groups
3. Restrained distances
 N1-O5
 1.226 with sigma of 0.02
 N1-C1
 3.13 with sigma of 0.01
 N1-O1
 2.739 with sigma of 0.01
 O5-N1
 1.2 with sigma of 0.02
 N1-O6
 1.2 with sigma of 0.02
 O6-O5
 2.2 with sigma of 0.02
 O6-C3
 2.3 with sigma of 0.02
 O5-C3
 2.3 with sigma of 0.02
 N1-C3
 1.45 with sigma of 0.02
 C5-C8
 1.4 with sigma of 0.02
 C9-N2
 1.4 with sigma of 0.02
 C10-N2
 1.4 with sigma of 0.02
 C9-C10
 2.3 with sigma of 0.02
4. Restrained planarity
 O1, N1, C1, C2, C3
 with sigma of 0.1
 O5, O6, N1, C3
 with sigma of 0.1
5. Rigid bond restraints
 O5, O6, N1
 with sigma for 1-2 distances of 0.01 and sigma for 1-3 distances of 0.01
 C9, N2, C10
 with sigma for 1-2 distances of 0.01 and sigma for 1-3 distances of 0.01
 O4, C8, O3, C5, C4, C3, C2, C7, C6, C1, O1, O2, Cd1
 with sigma for 1-2 distances of 0.01 and sigma for 1-3 distances of 0.01
6. Uiso/Uaniso restraints and constraints
O5 \\sim O6 \\sim N1: within 1.7A with sigma of 0.04 and sigma for terminal
atoms of 0.08
C9 \\sim N2 \\sim C10: within 1.7A with sigma of 0.04 and sigma for terminal
atoms of 0.08
O3 \\sim C8 \\sim O4 \\sim C5 \\sim C4 \\sim C3 \\sim C2 \\sim C7 \\sim C6
\\sim C1 \\sim O2 \\sim O1 \\sim Cd1: within 1.7A with sigma of 0.04 and sigma
for terminal atoms of 0.08
7. Rigid body (RIGU) restrains
 All non-hydrogen atoms
 with sigma for 1-2 distances of 0.004 and sigma for 1-3 distances of 0.004
8.a Secondary CH2 refined with riding coordinates:
 N2(H2A,H2B)
8.b Me refined with riding coordinates:
 C9(H9A,H9B,H9C), C10(H10A,H10B,H10C)
8.c Aromatic/amide H refined with riding coordinates:
 C7(H7), C6(H6), C4(H4)
8.d Fitted hexagon refined as free rotating group:
 C3(C2,C7,C6,C5,C4)
;
_olex2_submission_special_instructions 'No special instructions were received'

loop_
_space_group_symop_operation_xyz
'x, y, z'
'-y, x-y, z+2/3'
'-x+y, -x, z+1/3'
'x-y, -y, -z+1/3'
'-x, -x+y, -z+2/3'
'y, x, -z'

loop_
_atom_site_label
_atom_site_type_symbol
_atom_site_fract_x
_atom_site_fract_y
_atom_site_fract_z
_atom_site_U_iso_or_equiv
_atom_site_adp_type
_atom_site_occupancy
_atom_site_site_symmetry_order
_atom_site_calc_flag
_atom_site_refinement_flags_posn
_atom_site_refinement_flags_adp
_atom_site_refinement_flags_occupancy
_atom_site_disorder_assembly
_atom_site_disorder_group
Cd1 Cd 0.4997(2) 0.4997(2) 0.000000 0.0407(3) Uani 1 2 d S TU P . .
O1 O 0.4201(17) 0.3430(13) 0.1130(18) 0.129(8) Uani 1 1 d D U . . .
O2 O 0.5935(17) 0.4385(17) 0.1191(15) 0.096(5) Uani 1 1 d . U . . .
O3 O 0.5901(15) 0.1362(14) 0.5377(15) 0.086(5) Uani 1 1 d . U . . .
O4 O 0.4252(14) 0.0689(11) 0.5569(14) 0.080(4) Uani 1 1 d . U . . .
O5 O 0.291(3) 0.124(3) 0.155(3) 0.35(2) Uani 1 1 d D U . . .
O6 O 0.2368(19) 0.175(3) 0.2907(19) 0.312(19) Uani 1 1 d D U . . .
N1 N 0.3067(14) 0.1714(13) 0.2389(15) 0.155(9) Uani 1 1 d D U . . .
C1 C 0.4971(15) 0.3702(13) 0.1525(15) 0.068(5) Uani 1 1 d D U . . .
C3 C 0.4070(8) 0.2219(16) 0.2851(14) 0.104(7) Uani 1 1 d D U . . .
C2 C 0.4985(13) 0.3043(13) 0.2465(11) 0.081(7) Uani 1 1 d G U . . .
C7 C 0.5923(9) 0.3319(13) 0.2950(15) 0.074(5) Uani 1 1 d G U . . .
H7 H 0.653513 0.387104 0.269268 0.088 Uiso 1 1 calc R . . . .
C6 C 0.5947(8) 0.2771(15) 0.3821(14) 0.064(4) Uani 1 1 d G U . . .
H6 H 0.657555 0.295584 0.414532 0.076 Uiso 1 1 calc R . . . .
C5 C 0.5033(13) 0.1947(13) 0.4206(10) 0.063(5) Uani 1 1 d DG U . . .
C4 C 0.4094(8) 0.1670(13) 0.3721(14) 0.089(6) Uani 1 1 d G U . . .
H4 H 0.348234 0.111873 0.397862 0.106 Uiso 1 1 calc R . . . .
C8 C 0.5174(19) 0.1386(17) 0.5130(18) 0.075(6) Uani 1 1 d D U . . .
N2 N 0.188(2) 0.364(3) 0.096(4) 0.251(17) Uani 1 1 d D U . . .
H2A H 0.194095 0.418520 0.062000 0.301 Uiso 1 1 calc R . . . .
H2B H 0.246853 0.362014 0.087635 0.301 Uiso 1 1 calc R . . . .
C9 C 0.167(3) 0.368(2) 0.207(4) 0.24(2) Uani 1 1 d D U . . .
H9A H 0.222747 0.429464 0.237499 0.358 Uiso 1 1 calc R . . . .
H9B H 0.103409 0.369222 0.214169 0.358 Uiso 1 1 calc R . . . .
H9C H 0.160569 0.308002 0.241943 0.358 Uiso 1 1 calc R . . . .
C10 C 0.100(5) 0.269(4) 0.056(4) 0.40(4) Uani 1 1 d D U . . .
H10A H 0.110026 0.261506 -0.016740 0.595 Uiso 1 1 calc R . . . .
H10B H 0.095179 0.210467 0.094010 0.595 Uiso 1 1 calc R . . . .
H10C H 0.038019 0.271687 0.066236 0.595 Uiso 1 1 calc R . . . .

loop_
_atom_site_aniso_label
_atom_site_aniso_U_11
_atom_site_aniso_U_22
_atom_site_aniso_U_33
_atom_site_aniso_U_23
_atom_site_aniso_U_13
_atom_site_aniso_U_12
Cd1 0.0587(5) 0.0587(5) 0.0175(4) -0.0012(5) 0.0012(5) 0.0391(6)
O1 0.130(13) 0.145(16) 0.089(14) 0.050(11) -0.033(11) 0.051(12)
O2 0.144(12) 0.122(13) 0.044(8) 0.039(8) 0.012(9) 0.083(11)
O3 0.112(10) 0.069(9) 0.060(10) 0.019(7) -0.020(8) 0.033(8)
O4 0.109(10) 0.071(9) 0.054(9) 0.034(7) 0.004(8) 0.040(8)
O5 0.39(4) 0.36(4) 0.30(3) -0.18(3) -0.18(3) 0.19(4)
O6 0.20(2) 0.56(5) 0.23(3) 0.09(3) -0.01(2) 0.23(3)
N1 0.166(14) 0.128(17) 0.129(17) 0.040(13) -0.037(13) 0.042(14)
C1 0.135(12) 0.079(12) 0.027(9) -0.002(6) -0.004(9) 0.082(10)
C3 0.112(10) 0.157(18) 0.073(11) 0.058(11) 0.022(9) 0.091(11)
C2 0.128(12) 0.101(15) 0.044(12) 0.029(10) 0.007(9) 0.079(11)
C7 0.134(11) 0.084(11) 0.028(6) 0.002(6) -0.001(8) 0.073(10)
C6 0.094(9) 0.065(10) 0.031(7) -0.001(7) -0.007(8) 0.039(8)
C5 0.091(9) 0.068(13) 0.032(10) 0.010(8) 0.007(8) 0.041(9)
C4 0.082(9) 0.136(16) 0.061(10) 0.050(10) 0.029(8) 0.065(10)
C8 0.104(10) 0.055(12) 0.045(12) 0.006(8) -0.014(9) 0.025(9)
N2 0.22(4) 0.23(3) 0.39(5) -0.08(3) -0.07(4) 0.17(3)
C9 0.25(4) 0.18(2) 0.39(5) -0.21(3) -0.15(3) 0.19(3)
C10 0.53(8) 0.26(5) 0.34(5) -0.17(5) -0.11(6) 0.15(5)

loop_
_atom_type_symbol
_atom_type_description
_atom_type_scat_dispersion_real
_atom_type_scat_dispersion_imag
_atom_type_scat_source
C C 0.0033 0.0016 'International Tables Vol C Tables 4.2.6.8 and 6.1.1.4'
H H 0.0000 0.0000 'International Tables Vol C Tables 4.2.6.8 and 6.1.1.4'
Cd Cd -0.8075 1.2024 'International Tables Vol C Tables 4.2.6.8 and 6.1.1.4'
N N 0.0061 0.0033 'International Tables Vol C Tables 4.2.6.8 and 6.1.1.4'
O O 0.0106 0.0060 'International Tables Vol C Tables 4.2.6.8 and 6.1.1.4'

loop_
_geom_angle_atom_site_label_1
_geom_angle_atom_site_label_2
_geom_angle_atom_site_label_3
_geom_angle
_geom_angle_site_symmetry_1
_geom_angle_site_symmetry_3
_geom_angle_publ_flag
O1 Cd1 O1 89.8(11) . 6 ?
O1 Cd1 O2 53.2(7) . . ?
O1 Cd1 O2 137.3(7) . 6 ?
O1 Cd1 O2 137.3(7) 6 . ?
O1 Cd1 O2 53.2(7) 6 6 ?
O1 Cd1 C1 24.4(6) 6 6 ?
O1 Cd1 C1 24.4(6) . . ?
O1 Cd1 C1 113.5(7) 6 . ?
O1 Cd1 C1 113.5(7) . 6 ?
O2 Cd1 O2 169.0(10) 6 . ?
O2 Cd1 C1 29.4(6) 6 6 ?
O2 Cd1 C1 29.4(6) . . ?
O2 Cd1 C1 160.1(7) . 6 ?
O2 Cd1 C1 160.1(7) 6 . ?
O3 Cd1 O1 78.6(7) 3_664 6 ?
O3 Cd1 O1 78.6(7) 5_665 . ?
O3 Cd1 O1 90.6(7) 5_665 6 ?
O3 Cd1 O1 90.6(7) 3_664 . ?
O3 Cd1 O2 100.2(4) 5_665 . ?
O3 Cd1 O2 81.3(4) 5_665 6 ?
O3 Cd1 O2 81.3(4) 3_664 . ?
O3 Cd1 O2 100.2(4) 3_664 6 ?
O3 Cd1 O3 164.7(9) 3_664 5_665 ?
O3 Cd1 C1 84.4(7) 5_665 . ?
O3 Cd1 C1 90.1(6) 5_665 6 ?
O3 Cd1 C1 84.4(7) 3_664 6 ?
O3 Cd1 C1 90.1(6) 3_664 . ?
O4 Cd1 O1 107.5(4) 5_665 . ?
O4 Cd1 O1 133.9(5) 3_664 . ?
O4 Cd1 O1 133.9(5) 5_665 6 ?
O4 Cd1 O1 107.5(4) 3_664 6 ?
O4 Cd1 O2 89.6(6) 3_664 . ?
O4 Cd1 O2 82.7(7) 3_664 6 ?
O4 Cd1 O2 89.6(6) 5_665 6 ?
O4 Cd1 O2 82.7(7) 5_665 . ?
O4 Cd1 O3 53.8(6) 3_664 3_664 ?
O4 Cd1 O3 141.0(7) 5_665 3_664 ?
O4 Cd1 O3 141.0(7) 3_664 5_665 ?
O4 Cd1 O3 53.8(6) 5_665 5_665 ?
O4 Cd1 O4 90.9(10) 5_665 3_664 ?
O4 Cd1 C1 117.0(5) 5_665 6 ?
O4 Cd1 C1 117.0(5) 3_664 . ?
O4 Cd1 C1 93.0(6) 3_664 6 ?
O4 Cd1 C1 93.0(6) 5_665 . ?
C1 Cd1 C1 137.7(8) . 6 ?
C1 O1 Cd1 90.0(11) . . ?
C1 O2 Cd1 83.7(12) . . ?
C8 O3 Cd1 94.5(15) . 2_655 ?
C8 O4 Cd1 93.4(12) . 2_655 ?
O5 N1 O6 123(2) . . ?
O5 N1 C3 121(2) . . ?
O6 N1 C3 115.7(18) . . ?
O1 C1 Cd1 65.6(10) . . ?
O1 C1 O2 129.7(17) . . ?
O1 C1 C2 116.7(13) . . ?
O2 C1 Cd1 66.9(10) . . ?
O2 C1 C2 112.0(17) . . ?
C2 C1 Cd1 174.9(11) . . ?
C2 C3 N1 128.8(13) . . ?
C2 C3 C4 120.0 . . ?
C4 C3 N1 110.5(14) . . ?
C3 C2 C1 120.9(14) . . ?
C7 C2 C1 119.0(14) . . ?
C7 C2 C3 120.0 . . ?
C6 C7 C2 120.0 . . ?
C7 C6 C5 120.0 . . ?
C6 C5 C4 120.0 . . ?
C6 C5 C8 114.6(15) . . ?
C4 C5 C8 125.3(15) . . ?
C5 C4 C3 120.0 . . ?
O3 C8 O4 118.2(18) . . ?
O3 C8 C5 129(2) . . ?
O4 C8 C5 112.0(18) . . ?
C10 N2 C9 106(2) . . ?

loop_
_geom_bond_atom_site_label_1
_geom_bond_atom_site_label_2
_geom_bond_distance
_geom_bond_site_symmetry_2
_geom_bond_publ_flag
Cd1 O1 2.484(16) . ?
Cd1 O1 2.484(16) 6 ?
Cd1 O2 2.523(17) . ?
Cd1 O2 2.523(17) 6 ?
Cd1 O3 2.430(17) 5_665 ?
Cd1 O3 2.430(17) 3_664 ?
Cd1 O4 2.327(14) 3_664 ?
Cd1 O4 2.327(14) 5_665 ?
Cd1 C1 2.727(19) 6 ?
Cd1 C1 2.727(19) . ?
O1 C1 1.13(3) . ?
O2 C1 1.35(2) . ?
O3 C8 1.14(3) . ?
O4 C8 1.36(3) . ?
O5 N1 1.233(17) . ?
O6 N1 1.25(2) . ?
N1 C3 1.421(18) . ?
C1 C2 1.56(2) . ?
C3 C2 1.3900 . ?
C3 C4 1.3900 . ?
C2 C7 1.3900 . ?
C7 C6 1.3900 . ?
C6 C5 1.3900 . ?
C5 C4 1.3900 . ?
C5 C8 1.52(2) . ?
N2 C9 1.46(2) . ?
N2 C10 1.45(3) . ?

loop_
_twin_individual_id
_twin_individual_mass_fraction_refined
1 0.518(10)
2 0.482(10)
